data_2230031
loop_
_publ_author_name
'Jing, Buqin'
'Li, Lianzhi'
'Dong, Jianfang'
'Li, Jinghong'

_publ_section_title
;
 [<i>N</i>-(3-Methoxy-2-oxidobenzylidene-\k<i>O</i>^2^)threoninato-\k^2^<i>O</i>^1^,<i>N</i>](1,10-phenanthroline-\k^2^<i>N</i>,<i>N</i>')copper(II)
 hemihydrate
;
_journal_coeditor_code HY2419
_journal_issue 5
_journal_name_full 'Acta Crystallographica Section E'
_journal_page_first m536
_journal_paper_doi 10.1107/S1600536811012049
_journal_volume 67
_journal_year 2011
_chemical_formula_iupac '[Cu (C12 H13 N O5) (C12 H8 N2)], 0.5H2 O'
_chemical_formula_moiety 'C24 H21 Cu N3 O5, 0.5(H2 O)'
_chemical_formula_sum 'C24 H22 Cu N3 O5.5'
_chemical_formula_weight 503.99
_chemical_name_systematic
;
[<i>N</i>-(3-Methoxy-2-oxidobenzylidene-\k<i>O</i>^2^)threoninato-
\k^2^<i>O</i>^1^,<i>N</i>](1,10-phenanthroline-
\k^2^<i>N</i>,<i>N</i>')copper(II) hemihydrate
;
_space_group_IT_number 79
_symmetry_cell_setting tetragonal
_symmetry_space_group_name_Hall 'I 4'
_symmetry_space_group_name_H-M 'I 4'
_atom_sites_solution_hydrogens geom
_atom_sites_solution_primary direct
_atom_sites_solution_secondary difmap
_audit_creation_method SHELXL-97
_cell_angle_alpha 90.00
_cell_angle_beta 90.00
_cell_angle_gamma 90.00
_cell_formula_units_Z 8
_cell_length_a 22.527(6)
_cell_length_b 22.527(6)
_cell_length_c 10.290(4)
_cell_measurement_reflns_used 1876
_cell_measurement_temperature 293(2)
_cell_measurement_theta_max 18.3625
_cell_measurement_theta_min 2.176
_cell_volume 5222(3)
_computing_cell_refinement 'SAINT (Bruker, 2007)'
_computing_data_collection 'SMART (Bruker, 2007)'
_computing_data_reduction 'SAINT (Bruker, 2007)'
_computing_molecular_graphics 'SHELXTL (Sheldrick, 2008)'
_computing_publication_material 'SHELXTL (Sheldrick, 2008)'
_computing_structure_refinement 'SHELXL97 (Sheldrick, 2008)'
_computing_structure_solution 'SHELXS97 (Sheldrick, 2008)'
_diffrn_ambient_temperature 293(2)
_diffrn_measured_fraction_theta_full 0.995
_diffrn_measured_fraction_theta_max 0.995
_diffrn_measurement_device_type 'Bruker SMART 1000 CCD'
_diffrn_measurement_method '\f and \w scans'
_diffrn_radiation_monochromator graphite
_diffrn_radiation_source 'fine-focus sealed tube'
_diffrn_radiation_type MoK\a
_diffrn_radiation_wavelength 0.71073
_diffrn_reflns_av_R_equivalents 0.0836
_diffrn_reflns_av_sigmaI/netI 0.1127
_diffrn_reflns_limit_h_max 20
_diffrn_reflns_limit_h_min -26
_diffrn_reflns_limit_k_max 26
_diffrn_reflns_limit_k_min -26
_diffrn_reflns_limit_l_max 12
_diffrn_reflns_limit_l_min -12
_diffrn_reflns_number 13788
_diffrn_reflns_theta_full 24.99
_diffrn_reflns_theta_max 24.99
_diffrn_reflns_theta_min 1.81
_exptl_absorpt_coefficient_mu 0.874
_exptl_absorpt_correction_T_max 0.9099
_exptl_absorpt_correction_T_min 0.6690
_exptl_absorpt_correction_type multi-scan
_exptl_absorpt_process_details '(SADABS; Sheldrick, 1996)'
_exptl_crystal_colour green
_exptl_crystal_density_diffrn 1.282
_exptl_crystal_density_method 'not measured'
_exptl_crystal_description block
_exptl_crystal_F_000 2080
_exptl_crystal_size_max 0.50
_exptl_crystal_size_mid 0.15
_exptl_crystal_size_min 0.11
_refine_diff_density_max 0.833
_refine_diff_density_min -0.399
_refine_ls_abs_structure_details 'Flack (1983), 2126 Friedel pairs'
_refine_ls_abs_structure_Flack -0.13(5)
_refine_ls_extinction_method none
_refine_ls_goodness_of_fit_ref 0.898
_refine_ls_hydrogen_treatment constr
_refine_ls_matrix_type full
_refine_ls_number_parameters 307
_refine_ls_number_reflns 4560
_refine_ls_number_restraints 511
_refine_ls_restrained_S_all 0.875
_refine_ls_R_factor_all 0.1458
_refine_ls_R_factor_gt 0.0762
_refine_ls_shift/su_max 0.000
_refine_ls_shift/su_mean 0.000
_refine_ls_structure_factor_coef Fsqd
_refine_ls_weighting_details 'calc w=1/[\s^2^(Fo^2^)+(0.1820P)^2^] where P=(Fo^2^+2Fc^2^)/3'
_refine_ls_weighting_scheme calc
_refine_ls_wR_factor_gt 0.2012
_refine_ls_wR_factor_ref 0.2670
_reflns_number_gt 2419
_reflns_number_total 4560
_reflns_threshold_expression >2\s(I)
_cod_data_source_file hy2419.cif
_cod_data_source_block I
_cod_database_code 2230031
_cod_database_fobs_code 2230031

loop_
_symmetry_equiv_pos_as_xyz
'x, y, z'
'-y, x, z'
'-x, -y, z'
'y, -x, z'
'x+1/2, y+1/2, z+1/2'
'-y+1/2, x+1/2, z+1/2'
'-x+1/2, -y+1/2, z+1/2'
'y+1/2, -x+1/2, z+1/2'

loop_
_atom_site_type_symbol
_atom_site_label
_atom_site_fract_x
_atom_site_fract_y
_atom_site_fract_z
_atom_site_U_iso_or_equiv
_atom_site_adp_type
_atom_site_calc_flag
_atom_site_refinement_flags
_atom_site_occupancy
_atom_site_disorder_assembly
_atom_site_disorder_group
Cu Cu1 0.87663(4) 0.35499(4) 0.6986(2) 0.0480(4) Uani d U 1 . .
N N1 0.9319(3) 0.3654(4) 0.5559(8) 0.0497(19) Uani d . 1 . .
N N2 0.7903(4) 0.3312(4) 0.5991(9) 0.061(2) Uani d U 1 . .
N N3 0.8201(4) 0.3524(4) 0.8489(8) 0.055(2) Uani d U 1 . .
O O1 0.8764(3) 0.4423(3) 0.7022(10) 0.0605(15) Uani d . 1 . .
O O2 0.9201(4) 0.5211(3) 0.6114(8) 0.082(2) Uani d U 1 . .
O O3 0.8996(3) 0.3845(3) 0.3014(7) 0.0669(19) Uani d . 1 . .
H H3 0.9057 0.3985 0.2291 0.100 Uiso calc R 1 . .
O O4 0.8993(3) 0.2736(3) 0.7261(7) 0.061(2) Uani d . 1 . .
O O5 0.9025(4) 0.1616(3) 0.7772(10) 0.089(3) Uani d U 1 . .
O O6 0.0168(13) 0.2227(13) 0.067(3) 0.177(12) Uani d PU 0.50 . .
H H25 0.0133 0.2266 -0.0149 0.265 Uiso d PR 0.50 . .
H H26 0.0155 0.1854 0.0797 0.265 Uiso d PR 0.50 . .
C C1 0.9087(5) 0.4666(5) 0.6146(11) 0.063(2) Uani d U 1 . .
C C2 0.9336(5) 0.4259(5) 0.5068(10) 0.063(2) Uani d U 1 . .
H H2 0.9739 0.4376 0.4815 0.075 Uiso calc R 1 . .
C C3 0.8892(5) 0.4301(5) 0.3891(10) 0.065(2) Uani d U 1 . .
H H3A 0.8493 0.4239 0.4244 0.077 Uiso calc R 1 . .
C C4 0.8898(6) 0.4907(5) 0.3298(12) 0.079(3) Uani d U 1 . .
H H4A 0.8622 0.4920 0.2588 0.118 Uiso calc R 1 . .
H H4B 0.9290 0.4995 0.2984 0.118 Uiso calc R 1 . .
H H4C 0.8786 0.5195 0.3940 0.118 Uiso calc R 1 . .
C C5 0.9646(5) 0.3267(5) 0.5069(11) 0.058(2) Uani d U 1 . .
H H5 0.9904 0.3385 0.4414 0.069 Uiso calc R 1 . .
C C6 0.9653(4) 0.2659(5) 0.5439(9) 0.059(2) Uani d DU 1 . .
C C7 0.9331(5) 0.2421(4) 0.6499(10) 0.063(2) Uani d DU 1 . .
C C8 0.9367(5) 0.1805(4) 0.6756(13) 0.070(2) Uani d DU 1 . .
C C9 0.9703(5) 0.1430(5) 0.5961(12) 0.076(3) Uani d DU 1 . .
H H9 0.9695 0.1022 0.6104 0.091 Uiso calc R 1 . .
C C10 1.0053(5) 0.1662(4) 0.4943(11) 0.081(3) Uani d DU 1 . .
H H10 1.0306 0.1420 0.4465 0.097 Uiso calc R 1 . .
C C11 1.0007(4) 0.2271(4) 0.4679(12) 0.070(3) Uani d DU 1 . .
H H11 1.0216 0.2427 0.3979 0.084 Uiso calc R 1 . .
C C12 0.9017(6) 0.1000(5) 0.8092(16) 0.091(3) Uani d U 1 . .
H H12A 0.8767 0.0938 0.8835 0.137 Uiso calc R 1 . .
H H12B 0.9413 0.0870 0.8288 0.137 Uiso calc R 1 . .
H H12C 0.8866 0.0778 0.7368 0.137 Uiso calc R 1 . .
C C13 0.7756(5) 0.3181(5) 0.4748(11) 0.067(3) Uani d DU 1 . .
H H13 0.8050 0.3210 0.4116 0.081 Uiso calc R 1 . .
C C14 0.7194(4) 0.3008(5) 0.4365(13) 0.078(3) Uani d DU 1 . .
H H14 0.7113 0.2919 0.3500 0.093 Uiso calc R 1 . .
C C15 0.6757(5) 0.2969(6) 0.5295(13) 0.075(3) Uani d DU 1 . .
H H15 0.6369 0.2877 0.5055 0.091 Uiso calc R 1 . .
C C16 0.6892(4) 0.3066(5) 0.6563(11) 0.067(2) Uani d DU 1 . .
C C17 0.7462(4) 0.3256(4) 0.6924(11) 0.0588(18) Uani d DU 1 . .
C C18 0.7628(5) 0.3374(5) 0.8214(8) 0.061(2) Uani d DU 1 . .
C C19 0.7194(5) 0.3332(5) 0.9200(8) 0.070(2) Uani d DU 1 . .
C C20 0.7350(5) 0.3438(5) 1.0495(10) 0.074(3) Uani d DU 1 . .
H H20 0.7076 0.3398 1.1166 0.089 Uiso calc R 1 . .
C C21 0.7923(5) 0.3605(6) 1.0725(11) 0.079(3) Uani d DU 1 . .
H H21 0.8035 0.3704 1.1567 0.095 Uiso calc R 1 . .
C C22 0.8342(5) 0.3630(5) 0.9741(10) 0.068(3) Uani d DU 1 . .
H H22 0.8733 0.3722 0.9951 0.082 Uiso calc R 1 . .
C C23 0.6463(6) 0.3046(6) 0.7582(11) 0.081(3) Uani d DU 1 . .
H H23 0.6072 0.2952 0.7375 0.097 Uiso calc R 1 . .
C C24 0.6605(5) 0.3161(6) 0.8868(11) 0.081(3) Uani d DU 1 . .
H H24 0.6317 0.3127 0.9512 0.098 Uiso calc R 1 . .

loop_
_atom_site_aniso_label
_atom_site_aniso_U_11
_atom_site_aniso_U_22
_atom_site_aniso_U_33
_atom_site_aniso_U_12
_atom_site_aniso_U_13
_atom_site_aniso_U_23
Cu1 0.0526(6) 0.0562(7) 0.0354(5) -0.0025(5) 0.0009(7) 0.0008(7)
N1 0.052(5) 0.059(5) 0.038(4) 0.007(4) -0.007(4) 0.001(4)
N2 0.069(5) 0.069(6) 0.046(5) 0.002(4) 0.000(4) 0.009(4)
N3 0.060(5) 0.063(5) 0.041(5) -0.003(4) 0.002(3) 0.006(4)
O1 0.071(4) 0.067(4) 0.044(3) -0.002(3) 0.004(5) 0.002(5)
O2 0.123(7) 0.055(4) 0.068(5) -0.028(4) 0.019(5) -0.005(4)
O3 0.093(5) 0.071(5) 0.036(4) -0.008(4) -0.004(4) 0.000(3)
O4 0.071(4) 0.056(4) 0.055(6) -0.002(3) 0.007(4) -0.001(3)
O5 0.107(7) 0.051(4) 0.109(7) -0.011(4) 0.007(5) -0.002(4)
O6 0.155(13) 0.187(14) 0.188(15) -0.014(9) 0.013(9) -0.002(9)
C1 0.073(5) 0.067(5) 0.050(5) -0.002(5) -0.005(5) 0.009(5)
C2 0.075(5) 0.069(5) 0.044(5) -0.006(5) -0.001(4) 0.004(4)
C3 0.075(5) 0.077(5) 0.042(5) -0.004(5) -0.001(4) 0.010(5)
C4 0.100(5) 0.083(5) 0.054(5) -0.001(5) 0.003(5) 0.010(4)
C5 0.053(5) 0.074(5) 0.046(5) -0.005(4) -0.004(4) -0.007(4)
C6 0.053(5) 0.066(5) 0.059(5) 0.004(4) -0.010(4) -0.006(4)
C7 0.061(5) 0.060(5) 0.068(5) 0.004(4) -0.009(4) -0.003(4)
C8 0.066(5) 0.065(5) 0.077(6) -0.001(4) -0.008(4) -0.007(5)
C9 0.079(5) 0.062(5) 0.086(6) 0.012(4) -0.002(5) -0.011(5)
C10 0.080(6) 0.075(5) 0.086(7) 0.007(5) -0.006(5) -0.014(5)
C11 0.056(5) 0.081(5) 0.073(6) 0.008(5) 0.003(5) -0.011(5)
C12 0.099(5) 0.072(5) 0.102(6) 0.001(5) -0.002(5) 0.003(5)
C13 0.072(6) 0.076(6) 0.053(6) -0.001(5) -0.006(5) 0.000(5)
C14 0.085(6) 0.082(6) 0.065(6) 0.000(5) -0.026(5) 0.011(5)
C15 0.072(6) 0.081(6) 0.073(6) -0.017(5) -0.021(5) 0.005(5)
C16 0.058(4) 0.076(5) 0.066(5) -0.009(4) -0.005(4) 0.001(4)
C17 0.058(4) 0.066(4) 0.052(4) -0.008(3) -0.002(4) 0.005(5)
C18 0.066(4) 0.070(5) 0.048(4) -0.007(4) 0.004(4) 0.010(4)
C19 0.070(5) 0.088(5) 0.052(5) -0.001(5) 0.013(5) 0.005(5)
C20 0.080(6) 0.086(6) 0.055(5) -0.004(5) 0.016(5) 0.007(5)
C21 0.092(6) 0.096(6) 0.049(6) 0.003(6) 0.002(5) 0.004(5)
C22 0.077(6) 0.071(6) 0.056(6) -0.004(5) -0.004(5) 0.007(5)
C23 0.067(5) 0.095(6) 0.081(6) -0.009(5) -0.005(4) 0.010(5)
C24 0.073(5) 0.098(6) 0.073(6) -0.006(5) 0.019(5) 0.012(5)

loop_
_atom_type_symbol
_atom_type_description
_atom_type_scat_dispersion_real
_atom_type_scat_dispersion_imag
_atom_type_scat_source
C C 0.0033 0.0016 'International Tables Vol C Tables 4.2.6.8 and 6.1.1.4'
H H 0.0000 0.0000 'International Tables Vol C Tables 4.2.6.8 and 6.1.1.4'
N N 0.0061 0.0033 'International Tables Vol C Tables 4.2.6.8 and 6.1.1.4'
Cu Cu 0.3201 1.2651 'International Tables Vol C Tables 4.2.6.8 and 6.1.1.4'
O O 0.0106 0.0060 'International Tables Vol C Tables 4.2.6.8 and 6.1.1.4'

loop_
_geom_angle_atom_site_label_1
_geom_angle_atom_site_label_2
_geom_angle_atom_site_label_3
_geom_angle_site_symmetry_1
_geom_angle_site_symmetry_3
_geom_angle
_geom_angle_publ_flag
N1 Cu1 O4 . . 93.2(3) ?
N1 Cu1 O1 . . 84.0(3) ?
O4 Cu1 O1 . . 161.9(3) ?
N1 Cu1 N3 . . 174.7(3) ?
O4 Cu1 N3 . . 91.6(3) ?
O1 Cu1 N3 . . 90.8(3) ?
N1 Cu1 N2 . . 103.8(3) ?
O4 Cu1 N2 . . 94.0(3) ?
O1 Cu1 N2 . . 104.1(3) ?
N3 Cu1 N2 . . 78.2(4) ?
C5 N1 C2 . . 119.9(9) ?
C5 N1 Cu1 . . 126.9(8) ?
C2 N1 Cu1 . . 113.1(6) ?
C17 N2 C13 . . 117.4(9) ?
C17 N2 Cu1 . . 108.9(6) ?
C13 N2 Cu1 . . 133.5(7) ?
C22 N3 C18 . . 117.7(9) ?
C22 N3 Cu1 . . 125.6(7) ?
C18 N3 Cu1 . . 116.6(6) ?
C1 O1 Cu1 . . 114.4(7) ?
C3 O3 H3 . . 109.5 ?
C7 O4 Cu1 . . 125.9(6) ?
C8 O5 C12 . . 119.1(10) ?
H25 O6 H26 . . 104.6 ?
O1 C1 O2 . . 123.5(11) ?
O1 C1 C2 . . 117.2(9) ?
O2 C1 C2 . . 119.2(10) ?
N1 C2 C1 . . 107.3(8) ?
N1 C2 C3 . . 107.9(8) ?
C1 C2 C3 . . 106.7(9) ?
N1 C2 H2 . . 111.6 ?
C1 C2 H2 . . 111.6 ?
C3 C2 H2 . . 111.6 ?
O3 C3 C4 . . 114.2(9) ?
O3 C3 C2 . . 110.4(9) ?
C4 C3 C2 . . 111.3(9) ?
O3 C3 H3A . . 106.8 ?
C4 C3 H3A . . 106.8 ?
C2 C3 H3A . . 106.8 ?
C3 C4 H4A . . 109.5 ?
C3 C4 H4B . . 109.5 ?
H4A C4 H4B . . 109.5 ?
C3 C4 H4C . . 109.5 ?
H4A C4 H4C . . 109.5 ?
H4B C4 H4C . . 109.5 ?
N1 C5 C6 . . 124.9(10) ?
N1 C5 H5 . . 117.6 ?
C6 C5 H5 . . 117.6 ?
C7 C6 C11 . . 118.8(9) ?
C7 C6 C5 . . 124.4(8) ?
C11 C6 C5 . . 116.9(9) ?
O4 C7 C6 . . 123.9(8) ?
O4 C7 C8 . . 117.1(9) ?
C6 C7 C8 . . 119.0(10) ?
C9 C8 O5 . . 124.4(9) ?
C9 C8 C7 . . 121.0(11) ?
O5 C8 C7 . . 114.5(10) ?
C8 C9 C10 . . 120.8(11) ?
C8 C9 H9 . . 119.6 ?
C10 C9 H9 . . 119.6 ?
C11 C10 C9 . . 117.7(11) ?
C11 C10 H10 . . 121.2 ?
C9 C10 H10 . . 121.2 ?
C10 C11 C6 . . 122.5(10) ?
C10 C11 H11 . . 118.8 ?
C6 C11 H11 . . 118.8 ?
O5 C12 H12A . . 109.5 ?
O5 C12 H12B . . 109.5 ?
H12A C12 H12B . . 109.5 ?
O5 C12 H12C . . 109.5 ?
H12A C12 H12C . . 109.5 ?
H12B C12 H12C . . 109.5 ?
N2 C13 C14 . . 123.6(11) ?
N2 C13 H13 . . 118.2 ?
C14 C13 H13 . . 118.2 ?
C15 C14 C13 . . 118.4(12) ?
C15 C14 H14 . . 120.8 ?
C13 C14 H14 . . 120.8 ?
C14 C15 C16 . . 119.8(11) ?
C14 C15 H15 . . 120.1 ?
C16 C15 H15 . . 120.1 ?
C15 C16 C17 . . 120.6(11) ?
C15 C16 C23 . . 123.3(9) ?
C17 C16 C23 . . 115.8(10) ?
N2 C17 C16 . . 119.9(10) ?
N2 C17 C18 . . 116.5(7) ?
C16 C17 C18 . . 123.5(10) ?
N3 C18 C17 . . 119.7(7) ?
N3 C18 C19 . . 121.4(9) ?
C17 C18 C19 . . 118.9(10) ?
C20 C19 C24 . . 120.6(9) ?
C20 C19 C18 . . 120.0(10) ?
C24 C19 C18 . . 119.4(10) ?
C19 C20 C21 . . 116.7(11) ?
C19 C20 H20 . . 121.6 ?
C21 C20 H20 . . 121.6 ?
C22 C21 C20 . . 121.9(11) ?
C22 C21 H21 . . 119.1 ?
C20 C21 H21 . . 119.1 ?
N3 C22 C21 . . 122.0(11) ?
N3 C22 H22 . . 119.0 ?
C21 C22 H22 . . 119.0 ?
C24 C23 C16 . . 122.6(11) ?
C24 C23 H23 . . 118.7 ?
C16 C23 H23 . . 118.7 ?
C23 C24 C19 . . 119.7(11) ?
C23 C24 H24 . . 120.1 ?
C19 C24 H24 . . 120.1 ?

loop_
_geom_bond_atom_site_label_1
_geom_bond_atom_site_label_2
_geom_bond_site_symmetry_2
_geom_bond_distance
_geom_bond_publ_flag
Cu1 N1 . 1.940(8) y
Cu1 N2 . 2.263(9) y
Cu1 N3 . 2.004(8) y
Cu1 O1 . 1.966(6) y
Cu1 O4 . 1.924(7) y
N1 C5 . 1.246(13) ?
N1 C2 . 1.456(12) ?
N2 C17 . 1.387(13) ?
N2 C13 . 1.354(14) ?
N3 C22 . 1.348(13) ?
N3 C18 . 1.364(13) ?
O1 C1 . 1.282(13) ?
O2 C1 . 1.255(12) ?
O3 C3 . 1.388(13) ?
O3 H3 . 0.8200 ?
O4 C7 . 1.302(12) ?
O5 C8 . 1.367(15) ?
O5 C12 . 1.426(13) ?
O6 H25 . 0.8500 ?
O6 H26 . 0.8501 ?
C1 C2 . 1.544(15) ?
C2 C3 . 1.573(14) ?
C2 H2 . 0.9800 ?
C3 C4 . 1.494(15) ?
C3 H3A . 0.9800 ?
C4 H4A . 0.9600 ?
C4 H4B . 0.9600 ?
C4 H4C . 0.9600 ?
C5 C6 . 1.422(15) ?
C5 H5 . 0.9300 ?
C6 C7 . 1.414(8) ?
C6 C11 . 1.417(8) ?
C7 C8 . 1.417(8) ?
C8 C9 . 1.397(16) ?
C9 C10 . 1.413(9) ?
C9 H9 . 0.9300 ?
C10 C11 . 1.403(8) ?
C10 H10 . 0.9300 ?
C11 H11 . 0.9300 ?
C12 H12A . 0.9600 ?
C12 H12B . 0.9600 ?
C12 H12C . 0.9600 ?
C13 C14 . 1.383(10) ?
C13 H13 . 0.9300 ?
C14 C15 . 1.376(11) ?
C14 H14 . 0.9300 ?
C15 C16 . 1.358(17) ?
C15 H15 . 0.9300 ?
C16 C17 . 1.403(8) ?
C16 C23 . 1.427(16) ?
C17 C18 . 1.404(8) ?
C18 C19 . 1.412(8) ?
C19 C20 . 1.398(8) ?
C19 C24 . 1.424(15) ?
C20 C21 . 1.365(15) ?
C20 H20 . 0.9300 ?
C21 C22 . 1.386(10) ?
C21 H21 . 0.9300 ?
C22 H22 . 0.9300 ?
C23 C24 . 1.386(9) ?
C23 H23 . 0.9300 ?
C24 H24 . 0.9300 ?

loop_
_geom_hbond_atom_site_label_D
_geom_hbond_atom_site_label_H
_geom_hbond_atom_site_label_A
_geom_hbond_site_symmetry_A
_geom_hbond_distance_DH
_geom_hbond_distance_HA
_geom_hbond_distance_DA
_geom_hbond_angle_DHA
O3 H3 O2 6_644 0.82 2.10 2.767(11) 138
